data_7223203
loop_
_publ_author_name
'Qiao, Chengfang'
'Qu, Xiaoni'
'Yang, Qi'
'Wei, Qing'
'Xie, Gang'
'Chen, Sanping'
'Yang, Desuo'

_publ_section_title
;
 Instant high-selectivity Cd-MOF chemosensor for naked-eye detection of
 Cu(ii) confirmed using in situ microcalorimetry
;
_journal_issue 4
_journal_name_full 'Green Chem.'
_journal_page_first 951
_journal_paper_doi 10.1039/C5GC02393A
_journal_volume 18
_journal_year 2016
_chemical_formula_moiety 'C84 H48 Cd5 N4 O26, 2(C4 H9 N O), 2(C2 H8 N) '
_chemical_formula_sum 'C96 H82 Cd5 N8 O28'
_chemical_formula_weight 2357.70
_chemical_name_common Cd-TCA-DEF
_chemical_name_systematic
; 
 ? 
;
_space_group_IT_number 14
_symmetry_cell_setting monoclinic
_symmetry_space_group_name_Hall '-P 2ybc'
_symmetry_space_group_name_H-M 'P 1 21/c 1'
_atom_sites_solution_hydrogens geom
_atom_sites_solution_primary direct
_atom_sites_solution_secondary difmap
_audit_creation_method SHELXL-97
_audit_update_record
;
2015-08-10 deposited with the CCDC.
2015-10-26 downloaded from the CCDC.
;
_cell_angle_alpha 90.00
_cell_angle_beta 107.4750(10)
_cell_angle_gamma 90.00
_cell_formula_units_Z 2
_cell_length_a 14.5196(9)
_cell_length_b 23.3670(14)
_cell_length_c 15.6042(9)
_cell_measurement_reflns_used 5495
_cell_measurement_temperature 296(2)
_cell_measurement_theta_max 25.00
_cell_measurement_theta_min 2.28
_cell_volume 5049.8(5)
_computing_cell_refinement 'SAINT (Bruker, 2008)'
_computing_data_collection 'APEX2 (Bruker, 2008)'
_computing_data_reduction 'SAINT (Bruker, 2008)'
_computing_molecular_graphics 'ORTEP-3 (Farrugia, 1997)'
_computing_publication_material 'SHELXL-97 (Sheldrick, 2008)'
_computing_structure_refinement 'SHELXL-97 (Sheldrick, 2008)'
_computing_structure_solution 'SHELXS-97 (Sheldrick, 2008)'
_diffrn_ambient_temperature 296(2)
_diffrn_measured_fraction_theta_full 0.998
_diffrn_measured_fraction_theta_max 0.998
_diffrn_measurement_device_type 'Bruker APEX-II CCD'
_diffrn_measurement_method '\f and \w scans'
_diffrn_radiation_monochromator graphite
_diffrn_radiation_source 'fine-focus sealed tube'
_diffrn_radiation_type MoK\a
_diffrn_radiation_wavelength 0.71073
_diffrn_reflns_av_R_equivalents 0.0407
_diffrn_reflns_av_sigmaI/netI 0.0494
_diffrn_reflns_limit_h_max 17
_diffrn_reflns_limit_h_min -17
_diffrn_reflns_limit_k_max 27
_diffrn_reflns_limit_k_min -14
_diffrn_reflns_limit_l_max 18
_diffrn_reflns_limit_l_min -18
_diffrn_reflns_number 24914
_diffrn_reflns_theta_full 25.00
_diffrn_reflns_theta_max 25.00
_diffrn_reflns_theta_min 1.47
_diffrn_standards_number 0
_exptl_absorpt_coefficient_mu 1.114
_exptl_absorpt_correction_T_max 0.865
_exptl_absorpt_correction_T_min 0.745
_exptl_absorpt_correction_type multi-scan
_exptl_absorpt_process_details '(SADABS; Bruker, 2008)'
_exptl_crystal_colour yellow
_exptl_crystal_density_diffrn 1.551
_exptl_crystal_density_method 'not measured'
_exptl_crystal_description block
_exptl_crystal_F_000 2356
_exptl_crystal_size_max 0.30
_exptl_crystal_size_mid 0.22
_exptl_crystal_size_min 0.13
_refine_diff_density_max 1.409
_refine_diff_density_min -0.637
_refine_diff_density_rms 0.243
_refine_ls_extinction_method none
_refine_ls_goodness_of_fit_ref 1.083
_refine_ls_hydrogen_treatment constr
_refine_ls_matrix_type full
_refine_ls_number_parameters 624
_refine_ls_number_reflns 8877
_refine_ls_number_restraints 10
_refine_ls_restrained_S_all 1.086
_refine_ls_R_factor_all 0.0587
_refine_ls_R_factor_gt 0.0455
_refine_ls_shift/su_max 0.003
_refine_ls_shift/su_mean 0.000
_refine_ls_structure_factor_coef Fsqd
_refine_ls_weighting_details 'calc w=1/[\s^2^(Fo^2^)+(0.1000P)^2^+0.0010P] where P=(Fo^2^+2Fc^2^)/3'
_refine_ls_weighting_scheme calc
_refine_ls_wR_factor_gt 0.1473
_refine_ls_wR_factor_ref 0.1603
_reflns_number_gt 7092
_reflns_number_total 8877
_reflns_threshold_expression >2sigma(I)
_cod_data_source_file c5gc02393a2.cif
_cod_data_source_block xb7311_0m
_cod_depositor_comments
;
The following automatic conversions were performed:

'_symmetry_cell_setting' value 'Monoclinic' changed to 'monoclinic'
according to
/usr/data/users/saulius/crontab/automatic-downloads/rss-feeds/RSC/lib/dictionaries/cif_core.dic
dictionary named 'cif_core.dic' version 2.4.2 from 2011-04-26.

Automatic conversion script
Id: cif_fix_values 3271 2015-04-21 07:52:19Z andrius 

 Adding full bibliography for 7223202--7223205.cif.
;
_cod_original_sg_symbol_Hall '-P 2ybc  '
_cod_original_sg_symbol_H-M 'P2(1)/c  '
_cod_database_code 7223203

loop_
_symmetry_equiv_pos_as_xyz
'x, y, z'
'-x, y+1/2, -z+1/2'
'-x, -y, -z'
'x, -y-1/2, z-1/2'

loop_
_atom_site_label
_atom_site_type_symbol
_atom_site_fract_x
_atom_site_fract_y
_atom_site_fract_z
_atom_site_U_iso_or_equiv
_atom_site_adp_type
_atom_site_occupancy
_atom_site_symmetry_multiplicity
_atom_site_calc_flag
_atom_site_refinement_flags
Cd1 Cd 0.74343(3) 0.058094(17) 1.08387(3) 0.03008(14) Uani 1 1 d .
Cd2 Cd 0.5000 0.0000 1.0000 0.02560(16) Uani 1 2 d S
Cd3 Cd 0.76650(3) 0.193777(18) 1.19489(3) 0.03642(15) Uani 1 1 d .
C1 C 0.6535(5) -0.0386(3) 0.6288(4) 0.0396(14) Uani 1 1 d .
C2 C 0.7334(5) -0.0097(3) 0.6831(4) 0.0442(16) Uani 1 1 d .
H2 H 0.7848 -0.0015 0.6611 0.053 Uiso 1 1 calc R
C3 C 0.7381(4) 0.0071(3) 0.7681(4) 0.0383(14) Uani 1 1 d .
H3 H 0.7919 0.0270 0.8028 0.046 Uiso 1 1 calc R
C4 C 0.6630(4) -0.0053(2) 0.8031(4) 0.0332(13) Uani 1 1 d .
C5 C 0.6654(4) 0.0116(2) 0.8969(4) 0.0325(13) Uani 1 1 d .
C6 C 0.5839(4) -0.0349(3) 0.7499(4) 0.0392(14) Uani 1 1 d .
H6 H 0.5333 -0.0442 0.7725 0.047 Uiso 1 1 calc R
C7 C 0.5795(5) -0.0508(3) 0.6637(4) 0.0445(16) Uani 1 1 d .
H7 H 0.5254 -0.0702 0.6284 0.053 Uiso 1 1 calc R
C8 C 0.6835(5) -0.0143(3) 0.4865(4) 0.0436(15) Uani 1 1 d .
C9 C 0.7278(5) -0.0346(3) 0.4249(4) 0.0536(18) Uani 1 1 d .
H9 H 0.7372 -0.0737 0.4204 0.064 Uiso 1 1 calc R
C10 C 0.7584(6) 0.0033(4) 0.3697(5) 0.063(2) Uani 1 1 d .
H10 H 0.7873 -0.0106 0.3282 0.076 Uiso 1 1 calc R
C11 C 0.7455(5) 0.0617(3) 0.3770(5) 0.0499(17) Uani 1 1 d .
C12 C 0.7019(5) 0.0817(3) 0.4390(5) 0.0531(17) Uani 1 1 d .
H12 H 0.6928 0.1208 0.4442 0.064 Uiso 1 1 calc R
C13 C 0.6715(5) 0.0435(3) 0.4936(4) 0.0500(17) Uani 1 1 d .
H13 H 0.6429 0.0575 0.5353 0.060 Uiso 1 1 calc R
C14 C 0.7748(5) 0.1021(4) 1.3148(5) 0.067(2) Uani 1 1 d .
C15 C 0.5832(5) -0.0974(3) 0.4944(4) 0.0446(15) Uani 1 1 d .
C16 C 0.5192(5) -0.0877(3) 0.4096(4) 0.0416(15) Uani 1 1 d .
H16 H 0.5233 -0.0540 0.3795 0.050 Uiso 1 1 calc R
C17 C 0.4492(5) -0.1280(3) 0.3695(4) 0.0424(15) Uani 1 1 d .
H17 H 0.4068 -0.1210 0.3126 0.051 Uiso 1 1 calc R
C18 C 0.4422(5) -0.1783(3) 0.4135(4) 0.0431(15) Uani 1 1 d .
C19 C 0.5096(6) -0.1887(3) 0.4956(5) 0.058(2) Uani 1 1 d .
H19 H 0.5079 -0.2232 0.5248 0.070 Uiso 1 1 calc R
C20 C 0.5788(6) -0.1491(3) 0.5347(5) 0.0579(19) Uani 1 1 d .
H20 H 0.6238 -0.1574 0.5897 0.070 Uiso 1 1 calc R
C21 C 0.6368(5) 0.2797(3) 1.1271(5) 0.0463(16) Uani 1 1 d .
C22 C 0.7114(4) -0.2132(3) 1.2630(5) 0.0416(15) Uani 1 1 d .
C23 C 0.7679(5) -0.1981(3) 1.2082(5) 0.0498(18) Uani 1 1 d .
H23 H 0.8111 -0.2244 1.1973 0.060 Uiso 1 1 calc R
C24 C 0.7601(5) -0.1455(3) 1.1707(4) 0.0462(16) Uani 1 1 d .
H24 H 0.8000 -0.1356 1.1364 0.055 Uiso 1 1 calc R
C25 C 0.6936(4) -0.1060(2) 1.1826(4) 0.0350(13) Uani 1 1 d .
C26 C 0.6346(4) -0.1220(3) 1.2330(4) 0.0418(15) Uani 1 1 d .
H26 H 0.5878 -0.0967 1.2396 0.050 Uiso 1 1 calc R
C27 C 0.6435(4) -0.1749(3) 1.2740(4) 0.0420(15) Uani 1 1 d .
H27 H 0.6039 -0.1847 1.3088 0.050 Uiso 1 1 calc R
C28 C 0.6890(4) -0.0477(3) 1.1442(4) 0.0382(14) Uani 1 1 d .
C29 C 1.1827(4) 0.2062(3) 1.1678(5) 0.0452(16) Uani 1 1 d .
C30 C 1.0997(4) 0.2369(3) 1.1340(5) 0.0490(17) Uani 1 1 d .
H30 H 1.1032 0.2759 1.1233 0.059 Uiso 1 1 calc R
C31 C 1.0104(5) 0.2108(3) 1.1154(5) 0.0513(17) Uani 1 1 d .
H31 H 0.9543 0.2325 1.0953 0.062 Uiso 1 1 calc R
C32 C 1.0046(4) 0.1518(3) 1.1269(4) 0.0407(14) Uani 1 1 d .
C33 C 1.0902(4) 0.1207(3) 1.1575(5) 0.0567(19) Uani 1 1 d .
H33 H 1.0871 0.0812 1.1637 0.068 Uiso 1 1 calc R
C34 C 1.1782(4) 0.1466(3) 1.1785(5) 0.0514(18) Uani 1 1 d .
H34 H 1.2345 0.1252 1.1996 0.062 Uiso 1 1 calc R
C35 C 0.9093(4) 0.1221(3) 1.1083(4) 0.0383(14) Uani 1 1 d .
C36 C 0.3498(4) 0.2079(3) 1.1655(4) 0.0419(15) Uani 1 1 d .
C37 C 0.4419(4) 0.2007(3) 1.2245(4) 0.0407(15) Uani 1 1 d .
H37 H 0.4559 0.2145 1.2829 0.049 Uiso 1 1 calc R
C38 C 0.5130(4) 0.1735(2) 1.1982(4) 0.0361(13) Uani 1 1 d .
H38 H 0.5741 0.1687 1.2389 0.043 Uiso 1 1 calc R
C39 C 0.4933(4) 0.1529(2) 1.1101(4) 0.0326(12) Uani 1 1 d .
C40 C 0.4022(5) 0.1606(3) 1.0510(4) 0.0487(16) Uani 1 1 d .
H40 H 0.3883 0.1474 0.9923 0.058 Uiso 1 1 calc R
C41 C 0.3321(4) 0.1876(3) 1.0778(5) 0.0553(19) Uani 1 1 d .
H41 H 0.2713 0.1926 1.0368 0.066 Uiso 1 1 calc R
C42 C 0.5648(4) 0.1210(2) 1.0808(4) 0.0349(13) Uani 1 1 d .
C43 C 0.7652(10) 0.2318(9) 0.9237(8) 0.165(8) Uani 1 1 d .
H43A H 0.7208 0.2615 0.8951 0.248 Uiso 1 1 calc R
H43B H 0.8252 0.2372 0.9108 0.248 Uiso 1 1 calc R
H43C H 0.7762 0.2334 0.9875 0.248 Uiso 1 1 calc R
C44 C 0.6113(7) 0.1803(5) 0.8783(6) 0.089(3) Uani 1 1 d .
H44A H 0.6032 0.1953 0.9329 0.133 Uiso 1 1 calc R
H44B H 0.5814 0.1433 0.8662 0.133 Uiso 1 1 calc R
H44C H 0.5817 0.2058 0.8295 0.133 Uiso 1 1 calc R
C45 C 0.8985(13) 0.1259(8) 0.6545(11) 0.212(10) Uani 1 1 d .
H45A H 0.8303 0.1193 0.6398 0.319 Uiso 1 1 calc R
H45B H 0.9209 0.1140 0.6054 0.319 Uiso 1 1 calc R
H45C H 0.9114 0.1660 0.6656 0.319 Uiso 1 1 calc R
C46 C 1.0103(10) 0.0399(7) 0.7353(10) 0.155(6) Uani 1 1 d D
H46A H 1.0744 0.0513 0.7373 0.233 Uiso 1 1 calc R
H46B H 0.9811 0.0192 0.6807 0.233 Uiso 1 1 calc R
H46C H 1.0132 0.0158 0.7859 0.233 Uiso 1 1 calc R
C47 C 0.9568(13) 0.0972(9) 0.8175(14) 0.211(12) Uani 1 1 d D
C48 C 1.0038(11) 0.0694(6) 0.9010(10) 0.150(6) Uani 1 1 d D
H48A H 0.9601 0.0426 0.9148 0.226 Uiso 1 1 calc R
H48B H 1.0228 0.0975 0.9479 0.226 Uiso 1 1 calc R
H48C H 1.0598 0.0495 0.8962 0.226 Uiso 1 1 calc R
N1 N 0.6489(4) -0.0543(2) 0.5389(3) 0.0509(15) Uani 1 1 d .
N2 N 0.7251(4) -0.2669(2) 1.3079(4) 0.0543(16) Uani 1 1 d .
N3 N 0.7236(9) 0.1747(5) 0.8888(7) 0.139(5) Uani 1 1 d .
H3A H 0.7507 0.1467 0.9279 0.167 Uiso 1 1 calc R
H3B H 0.7330 0.1670 0.8356 0.167 Uiso 1 1 calc R
N4 N 0.9509(13) 0.0920(8) 0.7385(15) 0.207(8) Uani 1 1 d DU
O1 O 0.6109(3) -0.01472(18) 0.9307(3) 0.0434(10) Uani 1 1 d .
O2 O 0.7238(3) 0.05031(19) 0.9360(3) 0.0448(10) Uani 1 1 d .
O3 O 0.7524(4) 0.1537(3) 1.3196(3) 0.0755(17) Uani 1 1 d .
O4 O 0.8166(4) 0.0825(3) 1.2607(4) 0.086(2) Uani 1 1 d .
O5 O 0.6797(4) 0.2806(2) 1.2087(3) 0.0604(13) Uani 1 1 d .
O6 O 0.6598(4) 0.2444(2) 1.0768(3) 0.0613(13) Uani 1 1 d .
O7 O 0.6161(3) -0.01655(17) 1.1346(3) 0.0419(10) Uani 1 1 d .
O8 O 0.7624(3) -0.03158(19) 1.1236(3) 0.0565(13) Uani 1 1 d .
O9 O 0.8331(3) 0.15293(19) 1.0942(3) 0.0415(10) Uani 1 1 d .
O10 O 0.9059(3) 0.06962(19) 1.1061(3) 0.0516(12) Uani 1 1 d .
O11 O 0.5388(3) 0.09382(17) 1.0087(3) 0.0416(10) Uani 1 1 d .
O12 O 0.6524(3) 0.12135(17) 1.1300(3) 0.0446(10) Uani 1 1 d .
O13 O 0.9042(4) 0.2405(3) 1.2679(5) 0.109(3) Uani 1 1 d .
O14 O 0.8934(12) 0.1456(6) 0.8176(10) 0.242(8) Uani 1 1 d D

loop_
_atom_site_aniso_label
_atom_site_aniso_U_11
_atom_site_aniso_U_22
_atom_site_aniso_U_33
_atom_site_aniso_U_23
_atom_site_aniso_U_13
_atom_site_aniso_U_12
Cd1 0.0277(2) 0.0261(2) 0.0399(3) -0.00289(16) 0.01534(18) -0.00440(16)
Cd2 0.0228(3) 0.0264(3) 0.0285(3) -0.0013(2) 0.0090(2) -0.0037(2)
Cd3 0.0373(3) 0.0323(3) 0.0424(3) 0.00005(18) 0.0162(2) -0.00160(18)
C1 0.051(4) 0.042(3) 0.028(3) -0.006(3) 0.016(3) -0.012(3)
C2 0.045(4) 0.057(4) 0.042(3) -0.003(3) 0.029(3) -0.013(3)
C3 0.035(3) 0.049(4) 0.037(3) -0.010(3) 0.020(3) -0.014(3)
C4 0.035(3) 0.032(3) 0.036(3) -0.002(2) 0.016(3) -0.002(2)
C5 0.034(3) 0.031(3) 0.035(3) -0.002(2) 0.015(3) 0.007(3)
C6 0.039(3) 0.045(4) 0.037(3) 0.000(3) 0.017(3) -0.011(3)
C7 0.052(4) 0.046(4) 0.038(3) -0.002(3) 0.017(3) -0.018(3)
C8 0.055(4) 0.048(4) 0.031(3) -0.002(3) 0.018(3) -0.016(3)
C9 0.072(5) 0.052(4) 0.044(4) -0.007(3) 0.030(4) -0.008(4)
C10 0.065(5) 0.094(7) 0.040(4) 0.005(4) 0.029(4) -0.001(4)
C11 0.034(3) 0.067(5) 0.048(4) 0.011(3) 0.012(3) -0.009(3)
C12 0.052(4) 0.055(4) 0.058(4) 0.010(3) 0.023(3) -0.005(3)
C13 0.057(4) 0.054(4) 0.050(4) 0.000(3) 0.033(3) -0.005(3)
C14 0.044(4) 0.088(7) 0.060(5) 0.036(5) 0.003(4) -0.009(4)
C15 0.061(4) 0.044(4) 0.032(3) -0.010(3) 0.017(3) -0.017(3)
C16 0.060(4) 0.034(3) 0.042(3) -0.001(3) 0.031(3) -0.007(3)
C17 0.054(4) 0.041(4) 0.040(3) -0.005(3) 0.025(3) 0.000(3)
C18 0.054(4) 0.036(3) 0.049(4) -0.014(3) 0.029(3) -0.009(3)
C19 0.084(6) 0.042(4) 0.049(4) 0.000(3) 0.020(4) -0.016(4)
C20 0.080(5) 0.048(4) 0.043(4) -0.002(3) 0.013(4) -0.016(4)
C21 0.058(4) 0.035(3) 0.055(4) 0.011(3) 0.031(3) 0.003(3)
C22 0.029(3) 0.034(3) 0.067(4) 0.015(3) 0.022(3) 0.005(3)
C23 0.041(4) 0.042(4) 0.077(5) 0.016(3) 0.035(4) 0.013(3)
C24 0.046(4) 0.042(4) 0.057(4) 0.018(3) 0.024(3) 0.001(3)
C25 0.026(3) 0.030(3) 0.045(3) 0.007(3) 0.005(2) -0.001(2)
C26 0.033(3) 0.032(3) 0.058(4) 0.009(3) 0.011(3) 0.009(3)
C27 0.035(3) 0.041(4) 0.057(4) 0.011(3) 0.024(3) 0.004(3)
C28 0.032(3) 0.036(3) 0.039(3) 0.009(3) -0.001(3) -0.005(3)
C29 0.032(3) 0.035(3) 0.073(4) -0.024(3) 0.022(3) -0.005(3)
C30 0.038(3) 0.030(3) 0.080(5) -0.008(3) 0.020(3) -0.004(3)
C31 0.033(3) 0.042(4) 0.079(5) -0.006(3) 0.017(3) 0.003(3)
C32 0.033(3) 0.039(3) 0.053(4) -0.010(3) 0.016(3) -0.010(3)
C33 0.035(4) 0.028(3) 0.102(6) -0.006(4) 0.014(4) -0.006(3)
C34 0.026(3) 0.037(4) 0.088(5) -0.008(3) 0.013(3) 0.000(3)
C35 0.030(3) 0.053(4) 0.034(3) -0.002(3) 0.013(2) -0.006(3)
C36 0.026(3) 0.036(3) 0.068(4) -0.023(3) 0.021(3) -0.012(3)
C37 0.038(3) 0.043(4) 0.046(4) -0.018(3) 0.021(3) -0.006(3)
C38 0.026(3) 0.037(3) 0.047(3) -0.007(3) 0.014(3) -0.003(3)
C39 0.028(3) 0.027(3) 0.046(3) -0.006(2) 0.016(2) -0.006(2)
C40 0.043(4) 0.057(4) 0.046(4) -0.021(3) 0.014(3) 0.004(3)
C41 0.024(3) 0.069(5) 0.063(4) -0.027(4) -0.001(3) 0.003(3)
C42 0.037(3) 0.023(3) 0.053(4) -0.002(3) 0.027(3) -0.005(2)
C43 0.149(13) 0.27(2) 0.085(8) 0.076(11) 0.055(9) 0.058(15)
C44 0.086(7) 0.109(8) 0.079(6) 0.002(5) 0.036(5) -0.018(6)
C45 0.203(18) 0.23(2) 0.160(15) 0.061(14) -0.017(13) 0.101(16)
C46 0.108(10) 0.183(15) 0.153(13) -0.038(11) 0.007(9) 0.048(11)
C47 0.18(2) 0.25(3) 0.19(2) 0.05(2) 0.034(18) -0.11(2)
C48 0.161(14) 0.150(13) 0.145(13) 0.037(10) 0.054(11) 0.051(11)
N1 0.075(4) 0.050(3) 0.034(3) -0.007(2) 0.026(3) -0.028(3)
N2 0.034(3) 0.037(3) 0.102(5) 0.040(3) 0.037(3) 0.014(2)
N3 0.189(12) 0.097(7) 0.106(8) 0.040(6) 0.006(7) -0.021(8)
N4 0.165(12) 0.223(15) 0.236(15) -0.017(13) 0.062(12) 0.004(11)
O1 0.054(3) 0.042(2) 0.048(2) -0.001(2) 0.035(2) 0.002(2)
O2 0.047(3) 0.049(3) 0.038(2) -0.008(2) 0.012(2) -0.007(2)
O3 0.084(4) 0.078(4) 0.060(3) 0.026(3) 0.014(3) -0.026(3)
O4 0.063(4) 0.132(6) 0.077(4) 0.053(4) 0.041(3) 0.018(4)
O5 0.063(3) 0.064(3) 0.055(3) 0.008(2) 0.019(3) 0.021(3)
O6 0.073(3) 0.051(3) 0.066(3) 0.007(2) 0.029(3) 0.023(3)
O7 0.053(3) 0.030(2) 0.034(2) 0.0040(17) -0.0010(19) 0.007(2)
O8 0.047(3) 0.038(3) 0.077(3) 0.019(2) 0.009(2) -0.007(2)
O9 0.027(2) 0.057(3) 0.045(2) 0.000(2) 0.0188(18) -0.002(2)
O10 0.038(2) 0.042(3) 0.075(3) -0.003(2) 0.016(2) -0.014(2)
O11 0.058(3) 0.028(2) 0.049(2) -0.0084(19) 0.031(2) -0.005(2)
O12 0.031(2) 0.034(2) 0.072(3) -0.012(2) 0.020(2) 0.0015(19)
O13 0.067(4) 0.126(6) 0.141(6) -0.059(5) 0.043(4) -0.040(4)
O14 0.275(17) 0.170(12) 0.243(15) 0.063(10) 0.018(12) 0.117(12)

loop_
_atom_type_symbol
_atom_type_description
_atom_type_scat_dispersion_real
_atom_type_scat_dispersion_imag
_atom_type_scat_source
C C 0.0033 0.0016 'International Tables Vol C Tables 4.2.6.8 and 6.1.1.4'
H H 0.0000 0.0000 'International Tables Vol C Tables 4.2.6.8 and 6.1.1.4'
N N 0.0061 0.0033 'International Tables Vol C Tables 4.2.6.8 and 6.1.1.4'
O O 0.0106 0.0060 'International Tables Vol C Tables 4.2.6.8 and 6.1.1.4'
Cd Cd -0.8075 1.2024 'International Tables Vol C Tables 4.2.6.8 and 6.1.1.4'

loop_
_geom_angle_atom_site_label_1
_geom_angle_atom_site_label_2
_geom_angle_atom_site_label_3
_geom_angle
_geom_angle_site_symmetry_1
_geom_angle_site_symmetry_3
O8 Cd1 O12 125.41(18) . .
O8 Cd1 O2 100.41(18) . .
O12 Cd1 O2 118.56(16) . .
O8 Cd1 O10 91.91(17) . .
O12 Cd1 O10 123.56(16) . .
O2 Cd1 O10 88.42(17) . .
O8 Cd1 O9 143.02(15) . .
O12 Cd1 O9 75.29(14) . .
O2 Cd1 O9 92.29(14) . .
O10 Cd1 O9 53.58(14) . .
O1 Cd2 O1 180.000(1) . 3_657
O1 Cd2 O11 88.58(15) . .
O1 Cd2 O11 91.42(15) 3_657 .
O1 Cd2 O11 91.42(15) . 3_657
O1 Cd2 O11 88.58(15) 3_657 3_657
O11 Cd2 O11 180.0 . 3_657
O1 Cd2 O7 91.22(16) . 3_657
O1 Cd2 O7 88.78(16) 3_657 3_657
O11 Cd2 O7 89.60(15) . 3_657
O11 Cd2 O7 90.40(15) 3_657 3_657
O1 Cd2 O7 88.78(16) . .
O1 Cd2 O7 91.22(16) 3_657 .
O11 Cd2 O7 90.40(15) . .
O11 Cd2 O7 89.60(15) 3_657 .
O7 Cd2 O7 180.000(1) 3_657 .
O3 Cd3 O13 93.6(3) . .
O3 Cd3 O9 126.5(2) . .
O13 Cd3 O9 93.18(19) . .
O3 Cd3 O6 133.5(2) . .
O13 Cd3 O6 115.4(3) . .
O9 Cd3 O6 89.21(16) . .
O3 Cd3 O12 80.64(19) . .
O13 Cd3 O12 163.3(2) . .
O9 Cd3 O12 78.12(14) . .
O6 Cd3 O12 79.15(17) . .
O3 Cd3 O5 95.0(2) . .
O13 Cd3 O5 87.5(2) . .
O9 Cd3 O5 138.30(16) . .
O6 Cd3 O5 53.88(16) . .
O12 Cd3 O5 108.59(16) . .
C7 C1 C2 118.0(5) . .
C7 C1 N1 121.5(5) . .
C2 C1 N1 120.5(5) . .
C3 C2 C1 121.4(5) . .
C3 C2 H2 119.3 . .
C1 C2 H2 119.3 . .
C2 C3 C4 120.4(5) . .
C2 C3 H3 119.8 . .
C4 C3 H3 119.8 . .
C6 C4 C3 118.5(5) . .
C6 C4 C5 119.1(5) . .
C3 C4 C5 122.4(5) . .
O1 C5 O2 124.8(5) . .
O1 C5 C4 116.9(5) . .
O2 C5 C4 118.3(5) . .
C7 C6 C4 120.4(5) . .
C7 C6 H6 119.8 . .
C4 C6 H6 119.8 . .
C1 C7 C6 121.3(6) . .
C1 C7 H7 119.4 . .
C6 C7 H7 119.4 . .
C13 C8 C9 119.2(6) . .
C13 C8 N1 121.6(6) . .
C9 C8 N1 119.2(6) . .
C8 C9 C10 120.6(7) . .
C8 C9 H9 119.7 . .
C10 C9 H9 119.7 . .
C11 C10 C9 119.8(7) . .
C11 C10 H10 120.1 . .
C9 C10 H10 120.1 . .
C10 C11 C12 119.3(6) . .
C10 C11 C14 119.5(7) . 1_554
C12 C11 C14 121.1(8) . 1_554
C11 C12 C13 120.4(7) . .
C11 C12 H12 119.8 . .
C13 C12 H12 119.8 . .
C8 C13 C12 120.7(6) . .
C8 C13 H13 119.7 . .
C12 C13 H13 119.7 . .
O3 C14 O4 124.8(7) . .
O3 C14 C11 115.9(8) . 1_556
O4 C14 C11 119.3(9) . 1_556
C20 C15 C16 118.1(6) . .
C20 C15 N1 121.2(6) . .
C16 C15 N1 120.7(6) . .
C15 C16 C17 120.6(6) . .
C15 C16 H16 119.7 . .
C17 C16 H16 119.7 . .
C18 C17 C16 120.4(6) . .
C18 C17 H17 119.8 . .
C16 C17 H17 119.8 . .
C19 C18 C17 118.3(6) . .
C19 C18 C21 121.1(6) . 2_646
C17 C18 C21 120.6(6) . 2_646
C20 C19 C18 121.1(7) . .
C20 C19 H19 119.5 . .
C18 C19 H19 119.5 . .
C19 C20 C15 121.3(7) . .
C19 C20 H20 119.3 . .
C15 C20 H20 119.3 . .
O5 C21 O6 120.7(6) . .
O5 C21 C18 120.6(6) . 2_656
O6 C21 C18 118.7(6) . 2_656
C27 C22 C23 119.1(6) . .
C27 C22 N2 120.6(5) . .
C23 C22 N2 120.2(5) . .
C24 C23 C22 120.4(6) . .
C24 C23 H23 119.8 . .
C22 C23 H23 119.8 . .
C23 C24 C25 121.3(6) . .
C23 C24 H24 119.3 . .
C25 C24 H24 119.3 . .
C26 C25 C24 118.1(5) . .
C26 C25 C28 121.4(5) . .
C24 C25 C28 120.5(5) . .
C27 C26 C25 121.3(6) . .
C27 C26 H26 119.3 . .
C25 C26 H26 119.3 . .
C22 C27 C26 119.6(6) . .
C22 C27 H27 120.2 . .
C26 C27 H27 120.2 . .
O7 C28 O8 122.8(5) . .
O7 C28 C25 121.1(5) . .
O8 C28 C25 116.1(5) . .
C30 C29 C34 119.9(6) . .
C30 C29 N2 121.4(6) . 2_757
C34 C29 N2 118.7(6) . 2_757
C29 C30 C31 120.8(6) . .
C29 C30 H30 119.6 . .
C31 C30 H30 119.6 . .
C30 C31 C32 119.9(6) . .
C30 C31 H31 120.1 . .
C32 C31 H31 120.1 . .
C33 C32 C31 118.5(6) . .
C33 C32 C35 120.1(6) . .
C31 C32 C35 121.4(6) . .
C34 C33 C32 121.7(6) . .
C34 C33 H33 119.2 . .
C32 C33 H33 119.2 . .
C33 C34 C29 119.1(6) . .
C33 C34 H34 120.5 . .
C29 C34 H34 120.5 . .
O10 C35 O9 122.1(5) . .
O10 C35 C32 119.7(6) . .
O9 C35 C32 118.2(6) . .
C37 C36 C41 117.8(5) . .
C37 C36 N2 122.2(6) . 2_657
C41 C36 N2 120.1(6) . 2_657
C38 C37 C36 121.2(5) . .
C38 C37 H37 119.4 . .
C36 C37 H37 119.4 . .
C37 C38 C39 120.0(5) . .
C37 C38 H38 120.0 . .
C39 C38 H38 120.0 . .
C40 C39 C38 118.9(5) . .
C40 C39 C42 119.1(5) . .
C38 C39 C42 121.9(5) . .
C41 C40 C39 120.6(6) . .
C41 C40 H40 119.7 . .
C39 C40 H40 119.7 . .
C40 C41 C36 121.5(6) . .
C40 C41 H41 119.2 . .
C36 C41 H41 119.2 . .
O11 C42 O12 121.5(5) . .
O11 C42 C39 119.5(5) . .
O12 C42 C39 118.9(5) . .
N3 C43 H43A 109.5 . .
N3 C43 H43B 109.5 . .
H43A C43 H43B 109.5 . .
N3 C43 H43C 109.5 . .
H43A C43 H43C 109.5 . .
H43B C43 H43C 109.5 . .
N3 C44 H44A 109.5 . .
N3 C44 H44B 109.5 . .
H44A C44 H44B 109.5 . .
N3 C44 H44C 109.5 . .
H44A C44 H44C 109.5 . .
H44B C44 H44C 109.5 . .
N4 C45 H45A 109.5 . .
N4 C45 H45B 109.5 . .
H45A C45 H45B 109.5 . .
N4 C45 H45C 109.5 . .
H45A C45 H45C 109.5 . .
H45B C45 H45C 109.5 . .
N4 C46 H46A 109.5 . .
N4 C46 H46B 109.5 . .
H46A C46 H46B 109.5 . .
N4 C46 H46C 109.5 . .
H46A C46 H46C 109.5 . .
H46B C46 H46C 109.5 . .
N4 C47 C48 138(2) . .
N4 C47 O14 103.2(17) . .
C48 C47 O14 118.6(17) . .
C47 C48 H48A 109.5 . .
C47 C48 H48B 109.5 . .
H48A C48 H48B 109.5 . .
C47 C48 H48C 109.5 . .
H48A C48 H48C 109.5 . .
H48B C48 H48C 109.5 . .
C15 N1 C8 119.0(5) . .
C15 N1 C1 119.3(5) . .
C8 N1 C1 118.2(5) . .
C36 N2 C22 120.7(5) 2_647 .
C36 N2 C29 119.1(5) 2_647 2_747
C22 N2 C29 120.1(5) . 2_747
C43 N3 C44 104.6(11) . .
C43 N3 H3A 110.8 . .
C44 N3 H3A 110.8 . .
C43 N3 H3B 110.8 . .
C44 N3 H3B 110.8 . .
H3A N3 H3B 108.9 . .
C47 N4 C46 104.5(19) . .
C47 N4 C45 133.1(18) . .
C46 N4 C45 122.5(17) . .
C5 O1 Cd2 141.3(4) . .
C5 O2 Cd1 114.5(4) . .
C14 O3 Cd3 105.0(5) . .
C21 O5 Cd3 90.5(4) . .
C21 O6 Cd3 94.4(4) . .
C28 O7 Cd2 124.6(4) . .
C28 O8 Cd1 108.4(4) . .
C35 O9 Cd3 129.6(4) . .
C35 O9 Cd1 85.5(3) . .
Cd3 O9 Cd1 95.31(13) . .
C35 O10 Cd1 98.7(4) . .
C42 O11 Cd2 123.5(4) . .
C42 O12 Cd1 112.4(4) . .
C42 O12 Cd3 134.8(4) . .
Cd1 O12 Cd3 101.77(15) . .

loop_
_geom_bond_atom_site_label_1
_geom_bond_atom_site_label_2
_geom_bond_distance
_geom_bond_site_symmetry_2
Cd1 O8 2.179(4) .
Cd1 O12 2.241(4) .
Cd1 O2 2.245(4) .
Cd1 O10 2.295(4) .
Cd1 O9 2.551(4) .
Cd2 O1 2.220(4) .
Cd2 O1 2.220(4) 3_657
Cd2 O11 2.258(4) .
Cd2 O11 2.258(4) 3_657
Cd2 O7 2.297(4) 3_657
Cd2 O7 2.297(4) .
Cd3 O3 2.223(5) .
Cd3 O13 2.263(6) .
Cd3 O9 2.287(4) .
Cd3 O6 2.341(5) .
Cd3 O12 2.372(4) .
Cd3 O5 2.432(5) .
C1 C7 1.373(8) .
C1 C2 1.389(9) .
C1 N1 1.431(7) .
C2 C3 1.365(8) .
C2 H2 0.9300 .
C3 C4 1.388(8) .
C3 H3 0.9300 .
C4 C6 1.385(8) .
C4 C5 1.506(8) .
C5 O1 1.239(7) .
C5 O2 1.264(7) .
C6 C7 1.379(8) .
C6 H6 0.9300 .
C7 H7 0.9300 .
C8 C13 1.372(9) .
C8 C9 1.391(9) .
C8 N1 1.428(8) .
C9 C10 1.399(10) .
C9 H9 0.9300 .
C10 C11 1.387(10) .
C10 H10 0.9300 .
C11 C12 1.387(10) .
C11 C14 1.503(10) 1_554
C12 C13 1.392(9) .
C12 H12 0.9300 .
C13 H13 0.9300 .
C14 O3 1.257(11) .
C14 O4 1.266(11) .
C14 C11 1.503(10) 1_556
C15 C20 1.372(9) .
C15 C16 1.387(9) .
C15 N1 1.418(8) .
C16 C17 1.389(8) .
C16 H16 0.9300 .
C17 C18 1.381(9) .
C17 H17 0.9300 .
C18 C19 1.380(9) .
C18 C21 1.498(9) 2_646
C19 C20 1.367(9) .
C19 H19 0.9300 .
C20 H20 0.9300 .
C21 O5 1.239(8) .
C21 O6 1.252(8) .
C21 C18 1.498(9) 2_656
C22 C27 1.379(8) .
C22 C23 1.396(8) .
C22 N2 1.423(7) .
C23 C24 1.351(9) .
C23 H23 0.9300 .
C24 C25 1.387(9) .
C24 H24 0.9300 .
C25 C26 1.380(8) .
C25 C28 1.480(8) .
C26 C27 1.379(8) .
C26 H26 0.9300 .
C27 H27 0.9300 .
C28 O7 1.256(7) .
C28 O8 1.260(7) .
C29 C30 1.366(9) .
C29 C34 1.406(9) .
C29 N2 1.424(7) 2_757
C30 C31 1.382(9) .
C30 H30 0.9300 .
C31 C32 1.396(9) .
C31 H31 0.9300 .
C32 C33 1.396(9) .
C32 C35 1.496(8) .
C33 C34 1.362(9) .
C33 H33 0.9300 .
C34 H34 0.9300 .
C35 O10 1.228(7) .
C35 O9 1.281(7) .
C36 C37 1.388(9) .
C36 C41 1.397(9) .
C36 N2 1.405(7) 2_657
C37 C38 1.376(8) .
C37 H37 0.9300 .
C38 C39 1.402(8) .
C38 H38 0.9300 .
C39 C40 1.379(8) .
C39 C42 1.459(8) .
C40 C41 1.364(9) .
C40 H40 0.9300 .
C41 H41 0.9300 .
C42 O11 1.247(7) .
C42 O12 1.273(7) .
C43 N3 1.499(19) .
C43 H43A 0.9600 .
C43 H43B 0.9600 .
C43 H43C 0.9600 .
C44 N3 1.594(15) .
C44 H44A 0.9600 .
C44 H44B 0.9600 .
C44 H44C 0.9600 .
C45 N4 1.53(2) .
C45 H45A 0.9600 .
C45 H45B 0.9600 .
C45 H45C 0.9600 .
C46 N4 1.501(15) .
C46 H46A 0.9600 .
C46 H46B 0.9600 .
C46 H46C 0.9600 .
C47 N4 1.217(15) .
C47 C48 1.432(15) .
C47 O14 1.458(17) .
C48 H48A 0.9600 .
C48 H48B 0.9600 .
C48 H48C 0.9600 .
N2 C36 1.405(7) 2_647
N2 C29 1.424(7) 2_747
N3 H3A 0.9000 .
N3 H3B 0.9000 .

loop_
_geom_hbond_atom_site_label_D
_geom_hbond_atom_site_label_H
_geom_hbond_atom_site_label_A
_geom_hbond_distance_DH
_geom_hbond_distance_HA
_geom_hbond_distance_DA
_geom_hbond_angle_DHA
_geom_hbond_site_symmetry_A
N3 H3B O14 0.90 2.48 3.07(2) 123.6 .
N3 H3B O5 0.90 2.26 2.885(11) 126.5 4_565
N3 H3A O9 0.90 2.51 3.161(11) 129.2 .
N3 H3A O2 0.90 2.29 2.997(11) 134.7 .
